data_2013077
loop_
_publ_author_name
'G\"une\,s, Minna'
'Valkonen, Jussi'

_publ_section_title
;
 Polymorphism in Cs[AgZn(NCS)~4~]
;
_journal_issue 12
_journal_name_full 'Acta Crystallographica Section C'
_journal_page_first i161
_journal_page_last i163
_journal_paper_doi 10.1107/S0108270102017961
_journal_volume 58
_journal_year 2002
_chemical_formula_iupac 'Cs [Ag Zn (S C N)4]'
_chemical_formula_structural 'Cs [Ag Zn (S C N)4]'
_chemical_formula_sum 'C4 Ag Cs N4 S4 Zn'
_chemical_formula_weight 538.47
_chemical_name_common
;
caesium silver zinc tetrathioyanate
;
_chemical_name_systematic
;
caesium silver zinc tetrathioyanate
;
_space_group_IT_number 14
_symmetry_cell_setting monoclinic
_symmetry_space_group_name_Hall '-P 2yn'
_symmetry_space_group_name_H-M 'P 1 21/n 1'
_atom_sites_solution_primary direct
_atom_sites_solution_secondary difmap
_audit_creation_method 'WinGX routine CIF_UPDATE'
_cell_angle_alpha 90
_cell_angle_beta 98.1900(10)
_cell_angle_gamma 90
_cell_formula_units_Z 4
_cell_length_a 9.0398(2)
_cell_length_b 16.6679(4)
_cell_length_c 9.0973(2)
_cell_measurement_reflns_used 13915
_cell_measurement_temperature 293(2)
_cell_measurement_theta_max 24.713
_cell_measurement_theta_min 1.018
_cell_volume 1356.75(5)
_computing_cell_refinement 'HKL SCALEPACK (Otwinowski & Minor 1997)'
_computing_data_collection 'COLLECT (Nonius, 1997-2000)'
_computing_data_reduction 'HKL DENZO (Otwinowski & Minor 1997) and SCALEPACK'
_computing_molecular_graphics 'DIAMOND (Brandenburg, 2000)'
_computing_publication_material 'WinGX (Farrugia, 1999)'
_computing_structure_refinement 'SHELXL97 (Sheldrick, 1997)'
_computing_structure_solution 'SHELXS97 (Sheldrick, 1997)'
_diffrn_ambient_temperature 293(2)
_diffrn_detector_area_resol_mean 9
_diffrn_measured_fraction_theta_full 0.999
_diffrn_measured_fraction_theta_max 0.999
_diffrn_measurement_device_type 'Nonius KappaCCD area-detector'
_diffrn_measurement_method \f
_diffrn_radiation_monochromator 'horizonally mounted graphite crystal'
_diffrn_radiation_source 'fine-focus sealed tube'
_diffrn_radiation_type MoK\a
_diffrn_radiation_wavelength 0.71073
_diffrn_reflns_av_R_equivalents 0.072
_diffrn_reflns_limit_h_max 10
_diffrn_reflns_limit_h_min -10
_diffrn_reflns_limit_k_max 19
_diffrn_reflns_limit_k_min -19
_diffrn_reflns_limit_l_max 10
_diffrn_reflns_limit_l_min -10
_diffrn_reflns_number 12064
_diffrn_reflns_theta_full 24.68
_diffrn_reflns_theta_max 24.68
_diffrn_reflns_theta_min 2.44
_diffrn_standards_number 0
_exptl_absorpt_coefficient_mu 6.443
_exptl_absorpt_correction_type none
_exptl_crystal_colour colourless
_exptl_crystal_density_diffrn 2.636
_exptl_crystal_density_meas ?
_exptl_crystal_density_method none
_exptl_crystal_description botryoidal
_exptl_crystal_F_000 992
_exptl_crystal_size_max 0.15
_exptl_crystal_size_mid 0.15
_exptl_crystal_size_min 0.15
_refine_diff_density_max 1.86
_refine_diff_density_min -1.76
_refine_ls_extinction_coef 0.0017(3)
_refine_ls_extinction_expression Fc^*^=kFc[1+0.001xFc^2^\l^3^/sin(2\q)]^-1/4^
_refine_ls_extinction_method 'SHELXL97 (Sheldrick, 1997)'
_refine_ls_goodness_of_fit_ref 1.043
_refine_ls_hydrogen_treatment none
_refine_ls_matrix_type full
_refine_ls_number_parameters 137
_refine_ls_number_reflns 2298
_refine_ls_number_restraints 0
_refine_ls_restrained_S_all 1.043
_refine_ls_R_factor_gt 0.041
_refine_ls_shift/su_max <0.001
_refine_ls_structure_factor_coef Fsqd
_refine_ls_weighting_details 'calc w = 1/[\s^2^(Fo^2^)+(0.0287P)^2^+7.9708P] where P=(Fo^2^+2Fc^2^)/3'
_refine_ls_weighting_scheme calc
_refine_ls_wR_factor_ref 0.101
_reflns_number_gt 1852
_reflns_number_total 2298
_reflns_threshold_expression I>2\s(I)
_cod_data_source_file iz1027.cif
_cod_data_source_block I
_cod_depositor_comments
;
The following automatic conversions were performed:

'_exptl_crystal_density_meas' value 'not measured' was changed to '?'
- the value is perceived as not measured.

Automatic conversion script
Id: cif_fix_values 3008 2015-01-20 13:52:24Z robertas 
;
_cod_original_sg_symbol_H-M 'P 21/n'
_cod_database_code 2013077
_cod_database_fobs_code 2013077

loop_
_symmetry_equiv_pos_as_xyz
'x, y, z'
'-x+1/2, y+1/2, -z+1/2'
'-x, -y, -z'
'x-1/2, -y-1/2, z-1/2'

loop_
_atom_site_label
_atom_site_fract_x
_atom_site_fract_y
_atom_site_fract_z
_atom_site_U_iso_or_equiv
_atom_site_adp_type
_atom_site_calc_flag
_atom_site_refinement_flags
_atom_site_occupancy
_atom_site_disorder_assembly
_atom_site_disorder_group
_atom_site_type_symbol
Ag1 0.07831(8) 0.73943(4) 0.84108(9) 0.0740(3) Uani d . 1 . . Ag
Cs1 0.10708(7) 0.62465(5) 0.35534(8) 0.0854(3) Uani d . 1 . . Cs
Zn1 0.59170(9) 0.55282(5) 0.78725(9) 0.0446(3) Uani d . 1 . . Zn
S1 0.7147(2) 0.62710(11) 0.3231(2) 0.0476(5) Uani d . 1 . . S
S2 0.0707(2) 0.59366(12) 0.7472(3) 0.0606(6) Uani d . 1 . . S
S3 0.8999(3) 0.74826(13) 1.0501(2) 0.0588(5) Uani d . 1 . . S
S4 0.6481(3) 0.28110(12) 0.9130(2) 0.0605(6) Uani d . 1 . . S
C1 0.6834(7) 0.5895(4) 0.4815(8) 0.0427(16) Uani d . 1 . . C
C2 0.2513(8) 0.5819(4) 0.7568(8) 0.0424(16) Uani d . 1 . . C
C3 0.7876(8) 0.6795(4) 0.9696(8) 0.0459(17) Uani d . 1 . . C
C4 0.6380(8) 0.3765(5) 0.8828(7) 0.0440(16) Uani d . 1 . . C
N1 0.6612(8) 0.5620(4) 0.5918(8) 0.0640(18) Uani d . 1 . . N
N2 0.3773(8) 0.5739(4) 0.7614(7) 0.0530(15) Uani d . 1 . . N
N3 0.7052(8) 0.6324(4) 0.9124(8) 0.0611(17) Uani d . 1 . . N
N4 0.6376(7) 0.4441(4) 0.8593(7) 0.0574(17) Uani d . 1 . . N

loop_
_atom_site_aniso_label
_atom_site_aniso_U_11
_atom_site_aniso_U_22
_atom_site_aniso_U_33
_atom_site_aniso_U_12
_atom_site_aniso_U_13
_atom_site_aniso_U_23
Ag1 0.0744(5) 0.0433(4) 0.1114(6) -0.0092(3) 0.0374(4) -0.0145(3)
Cs1 0.0593(4) 0.1161(6) 0.0834(5) -0.0081(3) 0.0182(3) 0.0110(4)
Zn1 0.0468(5) 0.0385(5) 0.0491(5) -0.0015(4) 0.0093(4) 0.0030(4)
S1 0.0530(11) 0.0465(10) 0.0451(10) 0.0044(8) 0.0130(8) -0.0038(8)
S2 0.0457(11) 0.0469(11) 0.0872(16) 0.0025(9) 0.0030(10) -0.0149(10)
S3 0.0654(13) 0.0599(13) 0.0518(12) -0.0159(10) 0.0109(9) -0.0133(9)
S4 0.0680(13) 0.0399(11) 0.0689(14) 0.0022(9) -0.0060(10) 0.0112(9)
C1 0.036(4) 0.039(4) 0.053(4) 0.002(3) 0.006(3) -0.004(3)
C2 0.050(4) 0.032(4) 0.045(4) 0.003(3) 0.005(3) -0.002(3)
C3 0.050(4) 0.047(4) 0.044(4) 0.004(4) 0.016(3) 0.000(3)
C4 0.045(4) 0.048(5) 0.037(4) 0.002(3) -0.001(3) 0.004(3)
N1 0.068(5) 0.073(5) 0.053(4) -0.005(4) 0.017(3) 0.005(4)
N2 0.055(4) 0.044(4) 0.061(4) 0.002(3) 0.011(3) -0.001(3)
N3 0.067(4) 0.062(4) 0.056(4) -0.013(4) 0.013(3) -0.008(3)
N4 0.060(4) 0.043(4) 0.064(4) 0.000(3) -0.006(3) 0.009(3)

loop_
_atom_type_symbol
_atom_type_description
_atom_type_scat_dispersion_real
_atom_type_scat_dispersion_imag
_atom_type_scat_source
C C 0.0033 0.0016 'International Tables Vol C Tables 4.2.6.8 and 6.1.1.4'
Ag Ag -0.8971 1.1015 'International Tables Vol C Tables 4.2.6.8 and 6.1.1.4'
Cs Cs -0.368 2.1192 'International Tables Vol C Tables 4.2.6.8 and 6.1.1.4'
N N 0.0061 0.0033 'International Tables Vol C Tables 4.2.6.8 and 6.1.1.4'
S S 0.1246 0.1234 'International Tables Vol C Tables 4.2.6.8 and 6.1.1.4'
Zn Zn 0.2839 1.4301 'International Tables Vol C Tables 4.2.6.8 and 6.1.1.4'

loop_
_geom_angle_atom_site_label_1
_geom_angle_atom_site_label_2
_geom_angle_atom_site_label_3
_geom_angle_site_symmetry_1
_geom_angle_site_symmetry_3
_geom_angle
_geom_angle_publ_flag
S1 Ag1 S2 4_576 . 142.15(7) yes
S1 Ag1 S3 4_576 1_455 110.08(6) yes
S2 Ag1 S3 . 1_455 107.38(7) yes
S1 Ag1 S4 4_576 2_556 91.83(6) yes
S2 Ag1 S4 . 2_556 88.83(7) yes
S3 Ag1 S4 1_455 2_556 97.09(7) yes
C4 Cs1 S1 3_666 1_455 135.90(12) no
N4 Cs1 S1 3_666 1_455 135.19(11) no
C4 Cs1 S3 3_666 4_575 78.50(13) no
N4 Cs1 S3 3_666 4_575 88.28(12) no
S1 Cs1 S3 1_455 4_575 133.42(5) no
C4 Cs1 S2 3_666 . 141.88(12) no
N4 Cs1 S2 3_666 . 131.96(11) no
S1 Cs1 S2 1_455 . 81.59(4) no
S3 Cs1 S2 4_575 . 76.62(5) no
C4 Cs1 C3 3_666 4_575 82.66(17) no
N4 Cs1 C3 3_666 4_575 98.52(15) no
S1 Cs1 C3 1_455 4_575 114.14(12) no
S2 Cs1 C3 . 4_575 87.06(11) no
C4 Cs1 S3 3_666 1_454 80.93(12) no
N4 Cs1 S3 3_666 1_454 93.90(11) no
S1 Cs1 S3 1_455 1_454 62.56(5) no
S3 Cs1 S3 4_575 1_454 107.03(2) no
S2 Cs1 S3 . 1_454 134.07(5) no
C3 Cs1 S3 4_575 1_454 82.97(12) no
C4 Cs1 N1 3_666 3_666 69.98(16) no
S1 Cs1 N1 1_455 3_666 124.02(12) no
S3 Cs1 N1 4_575 3_666 93.80(12) no
S2 Cs1 N1 . 3_666 83.33(11) no
C3 Cs1 N1 4_575 3_666 118.49(17) no
S3 Cs1 N1 1_454 3_666 139.94(11) no
C4 Cs1 C2 3_666 . 116.55(16) no
N4 Cs1 C2 3_666 . 108.73(15) no
S1 Cs1 C2 1_455 . 106.78(12) no
S3 Cs1 C2 4_575 . 60.77(11) no
C3 Cs1 C2 4_575 . 79.52(15) no
S3 Cs1 C2 1_454 . 153.09(11) no
N1 Cs1 C2 3_666 . 66.94(15) no
N4 Cs1 S4 3_666 3_666 44.06(11) no
S1 Cs1 S4 1_455 3_666 127.26(5) no
S3 Cs1 S4 4_575 3_666 68.20(5) no
S2 Cs1 S4 . 3_666 144.37(5) no
C3 Cs1 S4 4_575 3_666 63.39(11) no
S3 Cs1 S4 1_454 3_666 65.00(5) no
N1 Cs1 S4 3_666 3_666 93.37(11) no
C2 Cs1 S4 . 3_666 122.71(12) no
C4 Cs1 S2 3_666 3_566 97.61(13) no
N4 Cs1 S2 3_666 3_566 81.08(12) no
S1 Cs1 S2 1_455 3_566 68.12(4) no
S3 Cs1 S2 4_575 3_566 150.95(5) no
S2 Cs1 S2 . 3_566 90.56(5) no
C3 Cs1 S2 4_575 3_566 176.39(13) no
S3 Cs1 S2 1_454 3_566 100.63(5) no
C2 Cs1 S2 . 3_566 97.19(11) no
S4 Cs1 S2 3_666 3_566 117.84(5) no
N3 Zn1 N4 . . 111.6(3) yes
N3 Zn1 N2 . . 112.3(3) yes
N4 Zn1 N2 . . 111.6(3) yes
N3 Zn1 N1 . . 105.4(3) yes
N4 Zn1 N1 . . 107.1(3) yes
N2 Zn1 N1 . . 108.4(3) yes
C1 S1 Ag1 . 4_675 97.5(2) no
C1 S1 Cs1 . 1_655 102.8(2) no
Ag1 S1 Cs1 4_675 1_655 119.60(7) no
C2 S2 Ag1 . . 96.7(2) no
C2 S2 Cs1 . . 80.9(3) no
Ag1 S2 Cs1 . . 100.84(7) no
C2 S2 Cs1 . 3_566 105.5(2) no
Ag1 S2 Cs1 . 3_566 156.86(8) no
Cs1 S2 Cs1 . 3_566 89.44(5) no
C3 S3 Ag1 . 1_655 92.4(2) no
C3 S3 Cs1 . 4_676 80.1(3) no
Ag1 S3 Cs1 1_655 4_676 98.99(7) no
C3 S3 Cs1 . 1_656 99.2(3) no
Ag1 S3 Cs1 1_655 1_656 102.08(7) no
Cs1 S3 Cs1 4_676 1_656 158.92(7) no
C4 S4 Ag1 . 2_546 94.7(3) no
C4 S4 Cs1 . 3_666 61.0(3) no
Ag1 S4 Cs1 2_546 3_666 89.81(6) no
N1 C1 S1 . . 179.0(7) yes
N2 C2 S2 . . 179.0(7) yes
N2 C2 Cs1 . . 105.3(5) no
S2 C2 Cs1 . . 73.8(3) no
N3 C3 S3 . . 178.1(7) yes
N3 C3 Cs1 . 4_676 103.9(6) no
S3 C3 Cs1 . 4_676 74.4(3) no
N4 C4 S4 . . 176.7(7) yes
N4 C4 Cs1 . 3_666 82.6(5) no
S4 C4 Cs1 . 3_666 94.4(3) no
C1 N1 Zn1 . . 159.5(7) no
C1 N1 Cs1 . 3_666 106.3(5) no
Zn1 N1 Cs1 . 3_666 93.7(3) no
C2 N2 Zn1 . . 174.0(6) no
C3 N3 Zn1 . . 169.0(6) no
C4 N4 Zn1 . . 165.9(6) no
C4 N4 Cs1 . 3_666 78.0(5) no
Zn1 N4 Cs1 . 3_666 104.3(3) no

loop_
_geom_bond_atom_site_label_1
_geom_bond_atom_site_label_2
_geom_bond_site_symmetry_2
_geom_bond_distance
_geom_bond_publ_flag
Ag1 S1 4_576 2.5600(19) yes
Ag1 S2 . 2.573(2) yes
Ag1 S3 1_455 2.667(2) yes
Ag1 S4 2_556 2.944(2) yes
Cs1 C4 3_666 3.380(7) no
Cs1 N4 3_666 3.426(7) no
Cs1 S1 1_455 3.517(2) no
Cs1 S3 4_575 3.647(2) no
Cs1 S2 . 3.663(3) no
Cs1 C3 4_575 3.730(7) no
Cs1 S3 1_454 3.739(2) no
Cs1 N1 3_666 3.743(8) no
Cs1 C2 . 3.767(7) no
Cs1 S4 3_666 3.855(2) no
Cs1 S2 3_566 4.033(2) no
Zn1 N3 . 1.943(7) yes
Zn1 N4 . 1.951(7) yes
Zn1 N2 . 1.951(7) yes
Zn1 N1 . 1.975(7) yes
S1 C1 . 1.633(8) yes
S1 Ag1 4_675 2.5600(19) no
S1 Cs1 1_655 3.517(2) no
S2 C2 . 1.634(8) yes
S3 C3 . 1.634(8) yes
S3 Ag1 1_655 2.667(2) no
S3 Cs1 4_676 3.647(2) no
S4 C4 . 1.614(8) yes
S4 Ag1 2_546 2.944(2) no
C1 N1 . 1.146(9) yes
C2 N2 . 1.141(9) yes
C3 N3 . 1.153(10) yes
C3 Cs1 4_676 3.730(7) no
C4 N4 . 1.148(9) yes
